data_4110581
loop_
_publ_author_name
'Hyojong Yoo'
'Patrick J. Carroll'
'Donald H. Berry'

_publ_section_title
;
 Synthesis and Structure of Ruthenium-Silylene Complexes: Activation of
 Si-Cl Bonds in N-Heterocyclic Silanes
;
_journal_name_full 'Journal of the American Chemical Society'
_journal_page_first 6038
_journal_page_last 6039
_journal_paper_doi 10.1021/ja0580744
_journal_volume 128
_journal_year 2006
_chemical_formula_sum 'C47 H65 Cl2 N5 O Ru Si'
_chemical_formula_weight 916.10
_space_group_IT_number 2
_symmetry_cell_setting triclinic
_symmetry_Int_Tables_number 2
_symmetry_space_group_name_Hall '-P 1'
_symmetry_space_group_name_H-M 'P -1'
_atom_sites_solution_hydrogens geom
_atom_sites_solution_primary direct
_audit_creation_method SHELXL-97
_cell_angle_alpha 79.520(6)
_cell_angle_beta 80.581(5)
_cell_angle_gamma 89.463(5)
_cell_formula_units_Z 2
_cell_length_a 9.5051(9)
_cell_length_b 13.2089(12)
_cell_length_c 19.5560(19)
_cell_measurement_temperature 143(1)
_cell_volume 2381.3(4)
_computing_data_collection 'CrystalClear (Rigaku, 1999)'
_computing_data_reduction 'CrystalClear (Rigaku, 1999)'
_computing_structure_refinement 'SHELXL-97 (Sheldrick, 1997)'
_computing_structure_solution 'SIR97 (Altomare, 1999)'
_diffrn_ambient_temperature 143(1)
_diffrn_measured_fraction_theta_full 0.963
_diffrn_measured_fraction_theta_max 0.963
_diffrn_measurement_device 'CCD Area Detector'
_diffrn_measurement_device_type 'Rigaku Mercury'
_diffrn_measurement_method 'phi and omega rotations'
_diffrn_radiation_monochromator graphite
_diffrn_radiation_source 'rotating anode'
_diffrn_radiation_type MoK\a
_diffrn_radiation_wavelength 0.71069
_diffrn_reflns_av_R_equivalents 0.0339
_diffrn_reflns_av_sigmaI/netI 0.0711
_diffrn_reflns_limit_h_max 11
_diffrn_reflns_limit_h_min -12
_diffrn_reflns_limit_k_max 17
_diffrn_reflns_limit_k_min -14
_diffrn_reflns_limit_l_max 25
_diffrn_reflns_limit_l_min -25
_diffrn_reflns_number 34009
_diffrn_reflns_theta_full 27.51
_diffrn_reflns_theta_max 27.51
_diffrn_reflns_theta_min 2.58
_exptl_absorpt_coefficient_mu 0.505
_exptl_absorpt_correction_T_max 1.0000
_exptl_absorpt_correction_T_min 0.7186
_exptl_absorpt_correction_type multi-scan
_exptl_crystal_density_diffrn 1.278
_exptl_crystal_F_000 964
_exptl_crystal_size_max 0.38
_exptl_crystal_size_mid 0.10
_exptl_crystal_size_min 0.05
_refine_diff_density_max 1.299
_refine_diff_density_min -0.679
_refine_diff_density_rms 0.080
_refine_ls_extinction_method none
_refine_ls_goodness_of_fit_ref 1.006
_refine_ls_hydrogen_treatment constr
_refine_ls_matrix_type full
_refine_ls_number_parameters 529
_refine_ls_number_reflns 10539
_refine_ls_number_restraints 45
_refine_ls_restrained_S_all 1.014
_refine_ls_R_factor_all 0.0640
_refine_ls_R_factor_gt 0.0424
_refine_ls_shift/su_max 0.046
_refine_ls_shift/su_mean 0.002
_refine_ls_structure_factor_coef Fsqd
_refine_ls_weighting_details 'calc w=1/[\s^2^(Fo^2^)+(0.0501P)^2^+0.0000P] where P=(Fo^2^+2Fc^2^)/3'
_refine_ls_weighting_scheme calc
_refine_ls_wR_factor_gt 0.1007
_refine_ls_wR_factor_ref 0.1116
_reflns_number_gt 7441
_reflns_number_total 10539
_reflns_threshold_expression >2sigma(I)
_cod_data_source_file ja0580744si20051128_020446.cif
_cod_data_source_block shelxl
_cod_original_sg_symbol_H-M 'P -1 '
_cod_database_code 4110581

loop_
_symmetry_equiv_pos_as_xyz
'x, y, z'
'-x, -y, -z'

loop_
_atom_site_label
_atom_site_type_symbol
_atom_site_fract_x
_atom_site_fract_y
_atom_site_fract_z
_atom_site_U_iso_or_equiv
_atom_site_adp_type
_atom_site_occupancy
_atom_site_symmetry_multiplicity
_atom_site_calc_flag
_atom_site_refinement_flags
Ru1 Ru 0.80379(2) 0.560430(17) 0.818291(12) 0.02120(8) Uani 1 1 d .
Cl1 Cl 0.60063(8) 0.45180(5) 0.82232(4) 0.02753(17) Uani 1 1 d .
Cl2 Cl 1.00751(8) 0.66290(5) 0.82450(4) 0.02726(17) Uani 1 1 d .
Si1 Si 0.79860(9) 0.62867(6) 0.69987(4) 0.02576(19) Uani 1 1 d .
N1 N 0.9302(2) 0.42476(17) 0.82999(13) 0.0240(5) Uani 1 1 d .
N2 N 0.7831(3) 0.51602(18) 0.92217(12) 0.0230(5) Uani 1 1 d .
N3 N 0.6699(3) 0.67246(18) 0.85569(13) 0.0251(5) Uani 1 1 d .
N4 N 0.8364(3) 0.75221(18) 0.65278(13) 0.0276(6) Uani 1 1 d .
N5 N 0.6908(3) 0.60600(18) 0.64064(13) 0.0265(6) Uani 1 1 d .
C1 C 0.9438(3) 0.3882(2) 0.89483(17) 0.0292(7) Uani 1 1 d .
C2 C 0.8607(3) 0.4389(2) 0.94928(16) 0.0267(7) Uani 1 1 d .
C3 C 0.8515(4) 0.4111(3) 1.02153(17) 0.0338(8) Uani 1 1 d .
H3 H 0.9075 0.3588 1.0407 0.045 Uiso 1 1 calc R
C4 C 0.7583(4) 0.4616(3) 1.06475(18) 0.0386(8) Uani 1 1 d .
H4 H 0.7510 0.4431 1.1134 0.051 Uiso 1 1 calc R
C5 C 0.6755(3) 0.5397(3) 1.03621(17) 0.0348(8) Uani 1 1 d .
H5 H 0.6105 0.5727 1.0652 0.046 Uiso 1 1 calc R
C6 C 0.6913(3) 0.5675(2) 0.96381(16) 0.0282(7) Uani 1 1 d .
C7 C 0.6262(3) 0.6552(2) 0.92360(17) 0.0295(7) Uani 1 1 d .
C8 C 0.9887(3) 0.3640(2) 0.77744(17) 0.0284(7) Uani 1 1 d .
C9 C 0.9147(4) 0.2747(2) 0.77278(18) 0.0343(8) Uani 1 1 d .
C10 C 0.9690(4) 0.2211(2) 0.7193(2) 0.0441(9) Uani 1 1 d .
H10 H 0.9201 0.1624 0.7153 0.059 Uiso 1 1 calc R
C11 C 1.0921(4) 0.2516(3) 0.6721(2) 0.0481(10) Uani 1 1 d .
C12 C 1.1660(4) 0.3367(2) 0.68154(19) 0.0414(9) Uani 1 1 d .
H12 H 1.2513 0.3569 0.6515 0.055 Uiso 1 1 calc R
C13 C 1.1183(3) 0.3929(2) 0.73378(18) 0.0343(8) Uani 1 1 d .
C14 C 0.7828(4) 0.2318(2) 0.8240(2) 0.0455(10) Uani 1 1 d .
H14A H 0.7124 0.2128 0.7983 0.068 Uiso 1 1 calc R
H14B H 0.7451 0.2831 0.8505 0.068 Uiso 1 1 calc R
H14C H 0.8073 0.1722 0.8555 0.068 Uiso 1 1 calc R
C15 C 1.1442(6) 0.1944(3) 0.6127(3) 0.0752(15) Uani 1 1 d .
H15A H 1.2318 0.1609 0.6206 0.113 Uiso 1 1 calc R
H15B H 1.1603 0.2422 0.5688 0.113 Uiso 1 1 calc R
H15C H 1.0737 0.1437 0.6110 0.113 Uiso 1 1 calc R
C16 C 1.2100(4) 0.4790(3) 0.7447(2) 0.0422(9) Uani 1 1 d .
H16A H 1.1503 0.5318 0.7608 0.063 Uiso 1 1 calc R
H16B H 1.2697 0.5073 0.7010 0.063 Uiso 1 1 calc R
H16C H 1.2686 0.4528 0.7793 0.063 Uiso 1 1 calc R
C17 C 1.0310(4) 0.2967(2) 0.9188(2) 0.0416(9) Uani 1 1 d .
H17A H 0.9686 0.2411 0.9446 0.062 Uiso 1 1 calc R
H17B H 1.0935 0.3153 0.9487 0.062 Uiso 1 1 calc R
H17C H 1.0866 0.2755 0.8785 0.062 Uiso 1 1 calc R
C18 C 0.5210(4) 0.7179(3) 0.96305(19) 0.0416(9) Uani 1 1 d .
H18A H 0.5698 0.7564 0.9896 0.062 Uiso 1 1 calc R
H18B H 0.4505 0.6730 0.9946 0.062 Uiso 1 1 calc R
H18C H 0.4754 0.7646 0.9302 0.062 Uiso 1 1 calc R
C19 C 0.6344(3) 0.7709(2) 0.81590(17) 0.0278(7) Uani 1 1 d .
C20 C 0.7055(4) 0.8609(2) 0.8231(2) 0.0369(8) Uani 1 1 d .
C21 C 0.6799(4) 0.9524(3) 0.7797(2) 0.0487(10) Uani 1 1 d .
H21 H 0.7268 1.0121 0.7836 0.065 Uiso 1 1 calc R
C22 C 0.5893(4) 0.9594(3) 0.7316(2) 0.0491(10) Uani 1 1 d .
C23 C 0.5162(4) 0.8701(2) 0.7279(2) 0.0405(9) Uani 1 1 d .
H23 H 0.4524 0.8736 0.6962 0.054 Uiso 1 1 calc R
C24 C 0.5356(3) 0.7756(2) 0.77014(17) 0.0288(7) Uani 1 1 d .
C25 C 0.8060(4) 0.8623(3) 0.8750(2) 0.0519(11) Uani 1 1 d .
H25A H 0.8791 0.9141 0.8558 0.078 Uiso 1 1 calc R
H25B H 0.8490 0.7962 0.8842 0.078 Uiso 1 1 calc R
H25C H 0.7540 0.8776 0.9182 0.078 Uiso 1 1 calc R
C26 C 0.5682(6) 1.0594(3) 0.6826(3) 0.0784(15) Uani 1 1 d .
H26A H 0.5638 1.1152 0.7082 0.118 Uiso 1 1 calc R
H26B H 0.4808 1.0551 0.6646 0.118 Uiso 1 1 calc R
H26C H 0.6466 1.0712 0.6442 0.118 Uiso 1 1 calc R
C27 C 0.4433(3) 0.6858(2) 0.76684(18) 0.0329(7) Uani 1 1 d .
H27A H 0.4818 0.6234 0.7893 0.049 Uiso 1 1 calc R
H27B H 0.4405 0.6824 0.7185 0.049 Uiso 1 1 calc R
H27C H 0.3484 0.6942 0.7907 0.049 Uiso 1 1 calc R
C28 C 0.7482(3) 0.7802(2) 0.60239(16) 0.0254(7) Uani 1 1 d .
C29 C 0.7309(3) 0.8780(2) 0.56407(17) 0.0298(7) Uani 1 1 d .
H29 H 0.7878 0.9332 0.5675 0.040 Uiso 1 1 calc R
C30 C 0.6285(3) 0.8920(2) 0.52106(18) 0.0342(8) Uani 1 1 d .
H30 H 0.6162 0.9572 0.4956 0.045 Uiso 1 1 calc R
C31 C 0.5438(3) 0.8109(2) 0.51512(18) 0.0348(8) Uani 1 1 d .
H31 H 0.4745 0.8219 0.4862 0.046 Uiso 1 1 calc R
C32 C 0.5616(3) 0.7126(3) 0.55213(17) 0.0322(7) Uani 1 1 d .
H32 H 0.5050 0.6579 0.5477 0.043 Uiso 1 1 calc R
C33 C 0.6643(3) 0.6964(2) 0.59576(16) 0.0254(7) Uani 1 1 d .
C34 C 0.9395(3) 0.8241(2) 0.66645(18) 0.0321(8) Uani 1 1 d .
H34A H 0.9494 0.8070 0.7158 0.043 Uiso 1 1 calc R
H34B H 0.9017 0.8929 0.6583 0.043 Uiso 1 1 calc R
C35 C 1.0893(4) 0.8253(3) 0.6212(2) 0.0477(10) Uani 1 1 d .
C36 C 1.1490(4) 0.7186(3) 0.6293(2) 0.0582(11) Uani 1 1 d .
H36A H 1.0907 0.6744 0.6111 0.087 Uiso 1 1 calc R
H36B H 1.1500 0.6922 0.6783 0.087 Uiso 1 1 calc R
H36C H 1.2445 0.7212 0.6037 0.087 Uiso 1 1 calc R
C37 C 1.0869(5) 0.8687(4) 0.5444(2) 0.0858(18) Uani 1 1 d .
H37A H 1.0573 0.9390 0.5396 0.129 Uiso 1 1 calc R
H37B H 1.0212 0.8290 0.5270 0.129 Uiso 1 1 calc R
H37C H 1.1806 0.8657 0.5177 0.129 Uiso 1 1 calc R
C38 C 1.1820(5) 0.8944(4) 0.6506(3) 0.095(2) Uani 1 1 d .
H38A H 1.2741 0.9042 0.6214 0.142 Uiso 1 1 calc R
H38B H 1.1927 0.8628 0.6977 0.142 Uiso 1 1 calc R
H38C H 1.1377 0.9599 0.6514 0.142 Uiso 1 1 calc R
C39 C 0.6317(3) 0.5058(2) 0.63581(17) 0.0289(7) Uani 1 1 d .
H39A H 0.5371 0.5161 0.6235 0.038 Uiso 1 1 calc R
H39B H 0.6212 0.4621 0.6820 0.038 Uiso 1 1 calc R
C40 C 0.7202(3) 0.4487(2) 0.58227(18) 0.0335(7) Uani 1 1 d .
C41 C 0.7205(4) 0.5006(3) 0.50614(18) 0.0384(8) Uani 1 1 d .
H41A H 0.6244 0.5042 0.4967 0.058 Uiso 1 1 calc R
H41B H 0.7764 0.4614 0.4752 0.058 Uiso 1 1 calc R
H41C H 0.7607 0.5689 0.4985 0.058 Uiso 1 1 calc R
C42 C 0.8747(4) 0.4417(3) 0.5956(2) 0.0499(10) Uani 1 1 d .
H42A H 0.9266 0.3977 0.5668 0.075 Uiso 1 1 calc R
H42B H 0.8758 0.4138 0.6444 0.075 Uiso 1 1 calc R
H42C H 0.9184 0.5092 0.5840 0.075 Uiso 1 1 calc R
C43 C 0.6536(5) 0.3412(3) 0.5938(2) 0.0558(11) Uani 1 1 d .
H43A H 0.5556 0.3465 0.5875 0.084 Uiso 1 1 calc R
H43B H 0.6588 0.3061 0.6409 0.084 Uiso 1 1 calc R
H43C H 0.7045 0.3033 0.5605 0.084 Uiso 1 1 calc R
O1 O 0.2143(9) 0.8805(5) 0.9568(4) 0.202(3) Uani 1 1 d DU
C44 C 0.2820(16) 0.9759(8) 0.9638(6) 0.270(6) Uani 1 1 d DU
H44A H 0.3773 0.9596 0.9736 0.360 Uiso 1 1 calc R
H44B H 0.2296 0.9982 1.0052 0.360 Uiso 1 1 calc R
C45 C 0.2956(16) 1.0668(9) 0.9038(7) 0.269(7) Uani 1 1 d DU
H45A H 0.3934 1.0819 0.8808 0.358 Uiso 1 1 calc R
H45B H 0.2514 1.1281 0.9175 0.358 Uiso 1 1 calc R
C46 C 0.2089(12) 1.0149(7) 0.8609(7) 0.205(4) Uani 1 1 d DU
H46A H 0.1113 1.0380 0.8680 0.272 Uiso 1 1 calc R
H46B H 0.2479 1.0347 0.8113 0.272 Uiso 1 1 calc R
C47 C 0.2099(10) 0.8989(7) 0.8817(4) 0.168(3) Uani 1 1 d DU
H47A H 0.1247 0.8679 0.8723 0.223 Uiso 1 1 calc R
H47B H 0.2930 0.8709 0.8563 0.223 Uiso 1 1 calc R

loop_
_atom_site_aniso_label
_atom_site_aniso_U_11
_atom_site_aniso_U_22
_atom_site_aniso_U_33
_atom_site_aniso_U_23
_atom_site_aniso_U_13
_atom_site_aniso_U_12
Ru1 0.02170(14) 0.02438(13) 0.01572(13) -0.00045(9) -0.00140(9) 0.00050(9)
Cl1 0.0262(4) 0.0289(4) 0.0249(4) -0.0030(3) 0.0015(3) -0.0051(3)
Cl2 0.0251(4) 0.0310(4) 0.0254(4) -0.0010(3) -0.0080(3) -0.0016(3)
Si1 0.0276(5) 0.0288(4) 0.0188(5) 0.0015(3) -0.0037(3) -0.0051(3)
N1 0.0214(13) 0.0242(12) 0.0231(14) 0.0011(10) 0.0001(10) 0.0006(10)
N2 0.0243(13) 0.0290(13) 0.0143(13) -0.0033(10) 0.0003(10) -0.0080(11)
N3 0.0246(14) 0.0271(13) 0.0242(15) -0.0050(11) -0.0056(11) 0.0009(10)
N4 0.0294(14) 0.0286(13) 0.0236(15) 0.0040(11) -0.0097(11) -0.0046(11)
N5 0.0274(14) 0.0291(13) 0.0207(14) 0.0029(11) -0.0047(11) -0.0054(11)
C1 0.0264(17) 0.0281(15) 0.0272(18) 0.0078(13) -0.0017(13) 0.0000(13)
C2 0.0239(16) 0.0305(16) 0.0225(17) 0.0045(13) -0.0043(13) -0.0072(13)
C3 0.0337(19) 0.0411(18) 0.0230(18) 0.0065(14) -0.0078(14) -0.0044(15)
C4 0.041(2) 0.052(2) 0.0184(18) 0.0042(15) -0.0038(15) -0.0158(17)
C5 0.0281(18) 0.054(2) 0.0208(18) -0.0082(15) 0.0018(14) -0.0070(15)
C6 0.0236(17) 0.0402(18) 0.0203(17) -0.0068(14) 0.0000(13) -0.0074(13)
C7 0.0243(17) 0.0396(18) 0.0266(18) -0.0119(14) -0.0033(13) 0.0025(13)
C8 0.0331(18) 0.0228(15) 0.0261(18) 0.0003(13) -0.0013(14) 0.0081(13)
C9 0.039(2) 0.0223(15) 0.038(2) -0.0010(14) 0.0001(15) 0.0062(14)
C10 0.057(2) 0.0244(16) 0.048(2) -0.0074(16) -0.0010(19) 0.0029(16)
C11 0.057(3) 0.041(2) 0.041(2) -0.0048(17) 0.0055(19) 0.0183(18)
C12 0.037(2) 0.0356(18) 0.041(2) 0.0036(16) 0.0108(16) 0.0116(15)
C13 0.0329(19) 0.0327(17) 0.032(2) 0.0015(14) 0.0028(15) 0.0093(14)
C14 0.047(2) 0.0261(17) 0.059(3) -0.0109(16) 0.0075(19) -0.0058(15)
C15 0.104(4) 0.051(2) 0.062(3) -0.021(2) 0.025(3) 0.013(2)
C16 0.0299(19) 0.0412(19) 0.050(2) -0.0076(17) 0.0075(17) -0.0012(15)
C17 0.044(2) 0.0393(19) 0.037(2) 0.0061(16) -0.0085(17) 0.0091(16)
C18 0.038(2) 0.053(2) 0.036(2) -0.0190(17) -0.0027(16) 0.0112(16)
C19 0.0257(17) 0.0250(15) 0.0311(19) -0.0050(13) -0.0010(14) 0.0062(12)
C20 0.0321(19) 0.0329(17) 0.048(2) -0.0165(16) -0.0038(16) 0.0051(14)
C21 0.047(2) 0.0270(18) 0.072(3) -0.0137(18) -0.005(2) 0.0021(16)
C22 0.049(2) 0.0314(19) 0.061(3) 0.0005(18) -0.003(2) 0.0127(17)
C23 0.0328(19) 0.0404(19) 0.046(2) -0.0003(16) -0.0076(16) 0.0122(15)
C24 0.0239(17) 0.0303(16) 0.0310(19) -0.0044(14) -0.0027(14) 0.0058(13)
C25 0.048(2) 0.049(2) 0.069(3) -0.029(2) -0.016(2) 0.0027(18)
C26 0.089(4) 0.038(2) 0.095(4) 0.017(2) -0.010(3) 0.019(2)
C27 0.0277(18) 0.0377(18) 0.034(2) -0.0049(15) -0.0089(14) 0.0029(14)
C28 0.0207(16) 0.0312(16) 0.0212(16) 0.0001(13) -0.0003(12) 0.0007(12)
C29 0.0276(17) 0.0298(16) 0.0283(18) 0.0017(13) -0.0020(14) 0.0019(13)
C30 0.0307(18) 0.0359(18) 0.0308(19) 0.0053(14) -0.0030(15) 0.0108(14)
C31 0.0271(18) 0.0450(19) 0.031(2) -0.0015(15) -0.0070(14) 0.0106(15)
C32 0.0212(17) 0.0489(19) 0.0260(18) -0.0064(15) -0.0031(13) -0.0012(14)
C33 0.0225(16) 0.0337(16) 0.0171(16) -0.0005(12) 0.0002(12) 0.0009(13)
C34 0.0314(18) 0.0257(16) 0.039(2) 0.0016(14) -0.0132(15) -0.0040(13)
C35 0.029(2) 0.053(2) 0.050(2) 0.0248(18) -0.0120(17) -0.0082(16)
C36 0.041(2) 0.060(2) 0.056(3) 0.018(2) 0.010(2) 0.0089(19)
C37 0.036(2) 0.132(4) 0.059(3) 0.057(3) 0.000(2) -0.004(3)
C38 0.055(3) 0.077(3) 0.149(6) 0.018(3) -0.046(3) -0.034(3)
C39 0.0283(17) 0.0323(16) 0.0244(18) 0.0007(13) -0.0055(13) -0.0088(13)
C40 0.0332(19) 0.0345(17) 0.033(2) -0.0026(14) -0.0093(15) -0.0005(14)
C41 0.039(2) 0.046(2) 0.031(2) -0.0108(16) -0.0042(16) 0.0051(16)
C42 0.041(2) 0.063(2) 0.048(3) -0.015(2) -0.0123(19) 0.0154(18)
C43 0.081(3) 0.038(2) 0.050(3) -0.0105(18) -0.010(2) -0.010(2)
O1 0.253(8) 0.191(5) 0.148(5) -0.041(5) 0.019(6) -0.014(5)
C44 0.433(18) 0.186(9) 0.236(12) -0.119(8) -0.092(12) -0.019(11)
C45 0.272(14) 0.197(9) 0.354(19) -0.033(9) -0.117(13) 0.014(10)
C46 0.199(10) 0.147(7) 0.264(11) -0.007(7) -0.057(9) 0.016(7)
C47 0.154(7) 0.202(7) 0.163(8) -0.043(7) -0.061(7) 0.041(7)

loop_
_atom_type_symbol
_atom_type_description
_atom_type_scat_dispersion_real
_atom_type_scat_dispersion_imag
_atom_type_scat_source
C C 0.0033 0.0016 'International Tables Vol C Tables 4.2.6.8 and 6.1.1.4'
H H 0.0000 0.0000 'International Tables Vol C Tables 4.2.6.8 and 6.1.1.4'
N N 0.0061 0.0033 'International Tables Vol C Tables 4.2.6.8 and 6.1.1.4'
O O 0.0106 0.0060 'International Tables Vol C Tables 4.2.6.8 and 6.1.1.4'
Cl Cl 0.1484 0.1585 'International Tables Vol C Tables 4.2.6.8 and 6.1.1.4'
Si Si 0.0817 0.0704 'International Tables Vol C Tables 4.2.6.8 and 6.1.1.4'
Ru Ru -1.2594 0.8363 'International Tables Vol C Tables 4.2.6.8 and 6.1.1.4'

loop_
_geom_angle_atom_site_label_1
_geom_angle_atom_site_label_2
_geom_angle_atom_site_label_3
_geom_angle
N2 Ru1 N3 77.61(10)
N2 Ru1 N1 76.68(10)
N3 Ru1 N1 154.30(10)
N2 Ru1 Si1 171.27(8)
N3 Ru1 Si1 93.93(7)
N1 Ru1 Si1 111.75(7)
N2 Ru1 Cl1 87.46(7)
N3 Ru1 Cl1 90.40(7)
N1 Ru1 Cl1 88.40(6)
Si1 Ru1 Cl1 90.49(3)
N2 Ru1 Cl2 87.76(7)
N3 Ru1 Cl2 89.35(7)
N1 Ru1 Cl2 89.73(6)
Si1 Ru1 Cl2 94.35(3)
Cl1 Ru1 Cl2 175.16(3)
N4 Si1 N5 90.28(12)
N4 Si1 Ru1 130.41(9)
N5 Si1 Ru1 133.55(9)
C1 N1 C8 116.7(2)
C1 N1 Ru1 113.8(2)
C8 N1 Ru1 129.23(19)
C2 N2 C6 121.8(3)
C2 N2 Ru1 119.9(2)
C6 N2 Ru1 118.3(2)
C7 N3 C19 117.2(3)
C7 N3 Ru1 115.1(2)
C19 N3 Ru1 127.3(2)
C28 N4 C34 122.2(2)
C28 N4 Si1 112.20(19)
C34 N4 Si1 125.4(2)
C33 N5 C39 122.0(2)
C33 N5 Si1 111.80(19)
C39 N5 Si1 126.2(2)
N1 C1 C2 116.3(3)
N1 C1 C17 125.7(3)
C2 C1 C17 118.0(3)
N2 C2 C3 120.0(3)
N2 C2 C1 112.7(3)
C3 C2 C1 127.2(3)
C4 C3 C2 119.2(3)
C3 C4 C5 120.4(3)
C6 C5 C4 118.7(3)
N2 C6 C5 119.9(3)
N2 C6 C7 113.0(3)
C5 C6 C7 127.0(3)
N3 C7 C6 115.4(3)
N3 C7 C18 126.0(3)
C6 C7 C18 118.5(3)
C13 C8 C9 120.7(3)
C13 C8 N1 120.1(3)
C9 C8 N1 119.1(3)
C10 C9 C8 117.9(3)
C10 C9 C14 118.6(3)
C8 C9 C14 123.5(3)
C11 C10 C9 122.8(3)
C10 C11 C12 117.1(3)
C10 C11 C15 121.4(4)
C12 C11 C15 121.5(4)
C13 C12 C11 122.9(3)
C12 C13 C8 118.3(3)
C12 C13 C16 119.9(3)
C8 C13 C16 121.7(3)
C24 C19 C20 120.9(3)
C24 C19 N3 120.5(3)
C20 C19 N3 118.6(3)
C21 C20 C19 117.5(3)
C21 C20 C25 119.0(3)
C19 C20 C25 123.5(3)
C22 C21 C20 123.4(3)
C21 C22 C23 117.7(3)
C21 C22 C26 122.3(4)
C23 C22 C26 120.0(4)
C22 C23 C24 122.1(3)
C19 C24 C23 118.3(3)
C19 C24 C27 123.4(3)
C23 C24 C27 118.2(3)
C29 C28 N4 127.8(3)
C29 C28 C33 120.2(3)
N4 C28 C33 111.8(2)
C30 C29 C28 119.2(3)
C29 C30 C31 121.1(3)
C30 C31 C32 120.3(3)
C33 C32 C31 119.8(3)
C32 C33 N5 128.1(3)
C32 C33 C28 119.4(3)
N5 C33 C28 112.3(3)
N4 C34 C35 115.0(3)
C36 C35 C37 110.5(4)
C36 C35 C38 109.0(3)
C37 C35 C38 109.4(4)
C36 C35 C34 110.3(3)
C37 C35 C34 111.9(3)
C38 C35 C34 105.6(4)
N5 C39 C40 115.4(3)
C41 C40 C43 108.9(3)
C41 C40 C42 108.5(3)
C43 C40 C42 110.1(3)
C41 C40 C39 113.1(3)
C43 C40 C39 106.8(3)
C42 C40 C39 109.5(3)
C47 O1 C44 101.1(7)
O1 C44 C45 119.5(9)
C44 C45 C46 93.7(9)
C47 C46 C45 111.5(9)
O1 C47 C46 104.4(8)

loop_
_geom_bond_atom_site_label_1
_geom_bond_atom_site_label_2
_geom_bond_distance
Ru1 N2 1.987(2)
Ru1 N3 2.097(2)
Ru1 N1 2.147(2)
Ru1 Si1 2.3356(9)
Ru1 Cl1 2.3989(7)
Ru1 Cl2 2.4047(7)
Si1 N4 1.731(2)
Si1 N5 1.733(3)
N1 C1 1.299(4)
N1 C8 1.454(4)
N2 C2 1.334(4)
N2 C6 1.358(4)
N3 C7 1.304(4)
N3 C19 1.456(4)
N4 C28 1.394(4)
N4 C34 1.459(4)
N5 C33 1.395(4)
N5 C39 1.467(4)
C1 C2 1.476(4)
C1 C17 1.507(4)
C2 C3 1.382(4)
C3 C4 1.376(5)
C4 C5 1.383(5)
C5 C6 1.380(4)
C6 C7 1.469(4)
C7 C18 1.498(4)
C8 C13 1.393(4)
C8 C9 1.404(4)
C9 C10 1.395(5)
C9 C14 1.513(5)
C10 C11 1.379(5)
C11 C12 1.387(5)
C11 C15 1.513(5)
C12 C13 1.385(5)
C13 C16 1.506(5)
C19 C24 1.393(4)
C19 C20 1.413(4)
C20 C21 1.389(5)
C20 C25 1.507(5)
C21 C22 1.367(6)
C22 C23 1.394(5)
C22 C26 1.516(5)
C23 C24 1.394(4)
C24 C27 1.499(4)
C28 C29 1.393(4)
C28 C33 1.408(4)
C29 C30 1.377(4)
C30 C31 1.379(5)
C31 C32 1.390(4)
C32 C33 1.388(4)
C34 C35 1.547(5)
C35 C36 1.506(5)
C35 C37 1.510(6)
C35 C38 1.522(6)
C39 C40 1.536(5)
C40 C41 1.521(5)
C40 C43 1.523(5)
C40 C42 1.532(5)
O1 C47 1.451(5)
O1 C44 1.458(5)
C44 C45 1.508(5)
C45 C46 1.516(5)
C46 C47 1.512(5)
